data_7247889
loop_
_publ_author_name
'Donaldson, Marryllyn E.'
'Dais, Tyson N.'
'Rowlands, Gareth J.'
'Matheson, Brodie E.'
'Plieger, Paul G.'

_publ_section_title
;
 Adaptable 2,5-bis((1,2,3-triazol-4-yl)methoxy)pyrazine ligands for the
 simple self-assembly of homoleptic 1D coordination polymers
;
_journal_issue 4
_journal_name_full CrystEngComm
_journal_page_first 504
_journal_page_last 516
_journal_paper_doi 10.1039/D3CE01143G
_journal_volume 26
_journal_year 2024
_chemical_formula_moiety 'C18 H22 Cu N8 O2, 2(Cl O4)'
_chemical_formula_sum 'C18 H22 Cl2 Cu N8 O10'
_chemical_formula_weight 644.87
_space_group_crystal_system monoclinic
_space_group_IT_number 15
_space_group_name_Hall '-I 2ya'
_space_group_name_H-M_alt 'I 1 2/a 1'
_atom_sites_solution_hydrogens geom
_atom_sites_solution_primary dual
_audit_creation_date 2023-10-13
_audit_creation_method
;
Olex2 1.5
(compiled 2023.08.24 svn.re1ec1418 for OlexSys, GUI svn.r6817)
;
_audit_update_record
;
2023-10-14 deposited with the CCDC.	2023-12-13 downloaded from the CCDC.
;
_cell_angle_alpha 90
_cell_angle_beta 97.803(3)
_cell_angle_gamma 90
_cell_formula_units_Z 4
_cell_length_a 9.6542(7)
_cell_length_b 15.3891(12)
_cell_length_c 16.7669(16)
_cell_measurement_reflns_used 9919
_cell_measurement_temperature 100.00
_cell_measurement_theta_max 72.50
_cell_measurement_theta_min 3.92
_cell_volume 2468.0(4)
_computing_cell_refinement 'SAINT V8.40B (?, 2016)'
_computing_data_reduction 'SAINT V8.40B (?, 2016)'
_computing_molecular_graphics 'Olex2 1.5 (Dolomanov et al., 2009)'
_computing_publication_material 'Olex2 1.5 (Dolomanov et al., 2009)'
_computing_structure_refinement 'XL  (Sheldrick, 2008)'
_computing_structure_solution 'SHELXT 2018/2 (Sheldrick, 2018)'
_diffrn_ambient_temperature 100.00
_diffrn_measured_fraction_theta_full 0.983
_diffrn_measured_fraction_theta_max 0.978
_diffrn_measurement_device_type 'D8 Venture'
_diffrn_measurement_method '\f and \w scans'
_diffrn_radiation_monochromator graphite
_diffrn_radiation_type CuK\a
_diffrn_radiation_wavelength 1.54178
_diffrn_reflns_av_R_equivalents 0.0469
_diffrn_reflns_av_unetI/netI 0.0347
_diffrn_reflns_Laue_measured_fraction_full 0.983
_diffrn_reflns_Laue_measured_fraction_max 0.978
_diffrn_reflns_limit_h_max 11
_diffrn_reflns_limit_h_min -11
_diffrn_reflns_limit_k_max 18
_diffrn_reflns_limit_k_min -16
_diffrn_reflns_limit_l_max 18
_diffrn_reflns_limit_l_min -20
_diffrn_reflns_number 12040
_diffrn_reflns_point_group_measured_fraction_full 0.983
_diffrn_reflns_point_group_measured_fraction_max 0.978
_diffrn_reflns_theta_full 67.679
_diffrn_reflns_theta_max 68.235
_diffrn_reflns_theta_min 3.916
_diffrn_source_current 1.2
_diffrn_source_power 0.06
_diffrn_source_voltage 50.0
_diffrn_standards_number 0
_exptl_absorpt_coefficient_mu 3.891
_exptl_absorpt_correction_T_max 0.7536
_exptl_absorpt_correction_T_min 0.5486
_exptl_absorpt_correction_type multi-scan
_exptl_absorpt_process_details
;
SADABS-2016/2 (Bruker,2016/2) was used for absorption correction.
wR2(int) was 0.1596 before and 0.0794 after correction.
The Ratio of minimum to maximum transmission is 0.7280.
The \l/2 correction factor is Not present.
;
_exptl_crystal_colour green
_exptl_crystal_colour_primary green
_exptl_crystal_density_diffrn 1.736
_exptl_crystal_description block
_exptl_crystal_F_000 1316
_exptl_crystal_recrystallization_method 'Et2O into MeCN/MeOH solution'
_exptl_crystal_size_max 0.12
_exptl_crystal_size_mid 0.1
_exptl_crystal_size_min 0.1
_refine_diff_density_max 0.485
_refine_diff_density_min -0.924
_refine_diff_density_rms 0.096
_refine_ls_extinction_method none
_refine_ls_goodness_of_fit_ref 1.037
_refine_ls_hydrogen_treatment constr
_refine_ls_matrix_type full
_refine_ls_number_parameters 195
_refine_ls_number_reflns 2221
_refine_ls_number_restraints 33
_refine_ls_restrained_S_all 1.048
_refine_ls_R_factor_all 0.0746
_refine_ls_R_factor_gt 0.0691
_refine_ls_shift/su_max 0.000
_refine_ls_shift/su_mean 0.000
_refine_ls_structure_factor_coef Fsqd
_refine_ls_weighting_details 'w=1/[\s^2^(Fo^2^)+(0.0717P)^2^+19.3906P] where P=(Fo^2^+2Fc^2^)/3'
_refine_ls_weighting_scheme calc
_refine_ls_wR_factor_gt 0.1728
_refine_ls_wR_factor_ref 0.1771
_reflns_Friedel_coverage 0.000
_reflns_number_gt 1980
_reflns_number_total 2221
_reflns_threshold_expression 'I > 2\s(I)'
_cod_data_source_file d3ce01143g2.cif
_cod_data_source_block dt1_1a
_cod_depositor_comments 'Adding full bibliography for 7247889--7247898.cif.'
_cod_database_code 7247889
_shelx_shelxl_version_number 2019/1
_shelx_space_group_comment
;
The symmetry employed for this shelxl refinement is uniquely defined
by the following loop, which should always be used as a source of
symmetry information in preference to the above space-group names.
They are only intended as comments.
;
_shelx_estimated_absorpt_t_max 0.697
_shelx_estimated_absorpt_t_min 0.652
_olex2_refinement_description
;
1. Fixed Uiso
 At 1.2 times of:
  All C(H) groups, All C(H,H) groups, All C(H,H,H,H) groups
2. Restrained distances
 C3-C2 \\sim C3A-C2A
 with sigma of 0.02
 C00I-C3 \\sim C00I-C3A
 with sigma of 0.04
 C00I-C2 \\sim C00I-C2A
 with sigma of 0.02
 C2-C3 \\sim C2A-C3A
 with sigma of 0.02
3. Uiso/Uaniso restraints and constraints
Uanis(C00I) \\sim Ueq, Uanis(C2) \\sim Ueq, Uanis(C2A) \\sim Ueq, Uanis(C3A)
\\sim Ueq, Uanis(C3) \\sim Ueq: with sigma of 0.02 and sigma for terminal atoms
of 0.01
4. Others
 Fixed Sof: H00F(0.6) H00G(0.6) H00I(0.4) H00J(0.4) C3(0.6) H3A(0.6) H3B(0.6)
 C2(0.6) H2(0.6) C2A(0.4) H2A(0.4) C3A(0.4) H3AA(0.4) H3AB(0.4)
5.a Secondary CH2 refined with riding coordinates:
 C00E(H00A,H00C), C00G(H00D,H00E), C00I(H00F,H00G), C00I(H00I,H00J)
5.b Aromatic/amide H refined with riding coordinates:
 C00B(H00B), C00H(H00H), C2(H2), C2A(H2A)
5.c X=CH2 refined with riding coordinates:
 C3(H3A,H3B), C3A(H3AA,H3AB)
;
_olex2_submission_special_instructions 'No special instructions were received'

loop_
_space_group_symop_operation_xyz
'x, y, z'
'-x+1/2, y, -z'
'x+1/2, y+1/2, z+1/2'
'-x+1, y+1/2, -z+1/2'
'-x, -y, -z'
'x-1/2, -y, z'
'-x+1/2, -y+1/2, -z+1/2'
'x, -y+1/2, z+1/2'

loop_
_atom_site_label
_atom_site_type_symbol
_atom_site_fract_x
_atom_site_fract_y
_atom_site_fract_z
_atom_site_U_iso_or_equiv
_atom_site_adp_type
_atom_site_occupancy
_atom_site_site_symmetry_order
_atom_site_calc_flag
_atom_site_refinement_flags_posn
_atom_site_refinement_flags_adp
_atom_site_refinement_flags_occupancy
_atom_site_disorder_assembly
_atom_site_disorder_group
Cu01 Cu 0.750000 0.65643(6) 0.500000 0.0409(3) Uani 1 2 d S T P . .
Cl02 Cl 0.41879(13) 0.59623(9) 0.69576(8) 0.0572(4) Uani 1 1 d . . . . .
O003 O 0.8951(3) 0.6709(2) 0.6200(2) 0.0456(8) Uani 1 1 d . . . . .
O004 O 0.5681(4) 0.6096(3) 0.7071(2) 0.0622(11) Uani 1 1 d . . . . .
N005 N 0.9011(4) 0.5648(2) 0.4966(2) 0.0389(9) Uani 1 1 d . . . . .
O006 O 0.3641(4) 0.6178(3) 0.6140(2) 0.0613(10) Uani 1 1 d . . . . .
N007 N 0.6596(4) 0.7476(3) 0.5615(3) 0.0484(10) Uani 1 1 d . . . . .
O008 O 0.3891(5) 0.5059(3) 0.7081(3) 0.0762(13) Uani 1 1 d . . . . .
N009 N 0.5272(5) 0.7732(3) 0.5571(3) 0.0572(12) Uani 1 1 d . . . . .
O00A O 0.3550(5) 0.6505(4) 0.7487(3) 0.0967(19) Uani 1 1 d . . . . .
C00B C 0.8883(5) 0.4999(3) 0.4438(3) 0.0385(10) Uani 1 1 d . . . . .
H00B H 0.809735 0.498702 0.402966 0.046 Uiso 1 1 calc R U . . .
C00C C 1.0144(5) 0.5656(3) 0.5533(3) 0.0391(10) Uani 1 1 d . . . . .
N00D N 0.5227(6) 0.8241(3) 0.6217(3) 0.0672(14) Uani 1 1 d . . . . .
C00E C 1.0318(5) 0.6406(3) 0.6113(3) 0.0461(12) Uani 1 1 d . . . . .
H00A H 1.081410 0.621509 0.663926 0.055 Uiso 1 1 calc R U . . .
H00C H 1.086824 0.687515 0.590113 0.055 Uiso 1 1 calc R U . . .
C00F C 0.7372(6) 0.7820(3) 0.6279(3) 0.0536(13) Uani 1 1 d . . . . .
C00G C 0.8871(6) 0.7596(3) 0.6459(3) 0.0538(13) Uani 1 1 d . . . . .
H00D H 0.944331 0.797921 0.615888 0.065 Uiso 1 1 calc R U . . .
H00E H 0.920061 0.765162 0.704185 0.065 Uiso 1 1 calc R U . . .
C00H C 0.6493(7) 0.8322(4) 0.6660(4) 0.0680(17) Uani 1 1 d . . . . .
H00H H 0.672649 0.865699 0.713522 0.082 Uiso 1 1 calc R U . . .
C00I C 0.3845(9) 0.8586(6) 0.6371(5) 0.099(3) Uani 1 1 d D U . . .
H00F H 0.310662 0.814010 0.625092 0.119 Uiso 0.6 1 calc R U P A 1
H00G H 0.387994 0.876841 0.693984 0.119 Uiso 0.6 1 calc R U P A 1
H00I H 0.313026 0.827580 0.599674 0.119 Uiso 0.4 1 calc R U P B 2
H00J H 0.371888 0.839347 0.692019 0.119 Uiso 0.4 1 calc R U P B 2
C3 C 0.437(2) 0.9972(11) 0.5929(12) 0.125(6) Uani 0.6 1 d D U P C 1
H3A H 0.513455 0.997761 0.634767 0.150 Uiso 0.6 1 calc R U P C 1
H3B H 0.419608 1.045890 0.558052 0.150 Uiso 0.6 1 calc R U P C 1
C2 C 0.3576(17) 0.9324(9) 0.5836(11) 0.109(5) Uani 0.6 1 d D U P C 1
H2 H 0.280567 0.931668 0.541808 0.131 Uiso 0.6 1 calc R U P C 1
C2A C 0.348(2) 0.9463(10) 0.6324(11) 0.082(6) Uani 0.4 1 d D U P C 2
H2A H 0.321687 0.960989 0.683315 0.099 Uiso 0.4 1 calc R U P C 2
C3A C 0.334(2) 1.0145(12) 0.5912(13) 0.092(6) Uani 0.4 1 d D U P C 2
H3AA H 0.354378 1.014391 0.537459 0.111 Uiso 0.4 1 calc R U P C 2
H3AB H 0.302168 1.066291 0.613843 0.111 Uiso 0.4 1 calc R U P C 2

loop_
_atom_site_aniso_label
_atom_site_aniso_U_11
_atom_site_aniso_U_22
_atom_site_aniso_U_33
_atom_site_aniso_U_23
_atom_site_aniso_U_13
_atom_site_aniso_U_12
Cu01 0.0386(5) 0.0378(5) 0.0436(6) 0.000 -0.0040(4) 0.000
Cl02 0.0435(7) 0.0668(9) 0.0585(8) -0.0205(6) -0.0035(6) -0.0052(6)
O003 0.0440(18) 0.0410(18) 0.0488(19) -0.0089(15) -0.0045(15) 0.0010(14)
O004 0.0364(19) 0.078(3) 0.068(2) -0.029(2) -0.0070(17) -0.0027(18)
N005 0.039(2) 0.041(2) 0.0337(19) -0.0003(16) -0.0048(16) -0.0040(16)
O006 0.053(2) 0.062(2) 0.065(2) 0.002(2) -0.0054(18) -0.0036(18)
N007 0.048(2) 0.042(2) 0.053(2) 0.0023(19) -0.0001(19) 0.0056(18)
O008 0.081(3) 0.073(3) 0.069(3) 0.016(2) -0.010(2) -0.020(2)
N009 0.060(3) 0.052(3) 0.058(3) -0.002(2) 0.005(2) 0.010(2)
O00A 0.051(2) 0.145(5) 0.093(4) -0.060(3) 0.006(2) 0.007(3)
C00B 0.035(2) 0.042(2) 0.034(2) -0.0005(19) -0.0084(18) -0.0032(18)
C00C 0.039(2) 0.040(2) 0.036(2) -0.0005(19) -0.0023(19) -0.0031(19)
N00D 0.079(4) 0.065(3) 0.057(3) -0.003(2) 0.007(3) 0.031(3)
C00E 0.037(2) 0.048(3) 0.049(3) -0.011(2) -0.009(2) 0.003(2)
C00F 0.064(3) 0.044(3) 0.050(3) -0.005(2) -0.002(3) 0.007(2)
C00G 0.060(3) 0.043(3) 0.054(3) -0.016(2) -0.006(3) 0.000(2)
C00H 0.086(5) 0.061(4) 0.053(3) -0.011(3) -0.006(3) 0.024(3)
C00I 0.103(6) 0.118(6) 0.076(5) -0.007(4) 0.010(4) 0.060(5)
C3 0.115(9) 0.115(9) 0.141(10) 0.000(8) -0.002(8) -0.005(8)
C2 0.082(9) 0.090(9) 0.140(12) -0.019(10) -0.041(9) 0.030(8)
C2A 0.099(12) 0.084(12) 0.060(9) -0.037(9) -0.007(9) 0.013(10)
C3A 0.090(9) 0.088(9) 0.097(9) -0.014(8) 0.001(8) 0.016(8)

loop_
_atom_type_symbol
_atom_type_description
_atom_type_scat_dispersion_real
_atom_type_scat_dispersion_imag
_atom_type_scat_source
C C 0.0181 0.0091 'International Tables Vol C Tables 4.2.6.8 and 6.1.1.4'
H H 0.0000 0.0000 'International Tables Vol C Tables 4.2.6.8 and 6.1.1.4'
Cl Cl 0.3639 0.7018 'International Tables Vol C Tables 4.2.6.8 and 6.1.1.4'
Cu Cu -1.9646 0.5888 'International Tables Vol C Tables 4.2.6.8 and 6.1.1.4'
N N 0.0311 0.0180 'International Tables Vol C Tables 4.2.6.8 and 6.1.1.4'
O O 0.0492 0.0322 'International Tables Vol C Tables 4.2.6.8 and 6.1.1.4'

loop_
_geom_angle_atom_site_label_1
_geom_angle_atom_site_label_2
_geom_angle_atom_site_label_3
_geom_angle
_geom_angle_site_symmetry_1
_geom_angle_site_symmetry_3
_geom_angle_publ_flag
O003 Cu01 O003 168.88(17) 2_656 . ?
N005 Cu01 O003 113.35(14) 2_656 . ?
N005 Cu01 O003 74.80(13) . . ?
N005 Cu01 O003 74.80(13) 2_656 2_656 ?
N005 Cu01 O003 113.35(14) . 2_656 ?
N005 Cu01 N005 92.3(2) 2_656 . ?
N007 Cu01 O003 74.87(15) 2_656 2_656 ?
N007 Cu01 O003 97.22(15) 2_656 . ?
N007 Cu01 O003 74.87(15) . . ?
N007 Cu01 O003 97.22(15) . 2_656 ?
N007 Cu01 N005 149.43(16) . . ?
N007 Cu01 N005 96.12(17) 2_656 . ?
N007 Cu01 N005 149.43(16) 2_656 2_656 ?
N007 Cu01 N005 96.12(17) . 2_656 ?
N007 Cu01 N007 91.4(3) 2_656 . ?
O006 Cl02 O004 108.9(3) . . ?
O008 Cl02 O004 109.5(3) . . ?
O008 Cl02 O006 107.8(3) . . ?
O00A Cl02 O004 110.1(3) . . ?
O00A Cl02 O006 109.0(3) . . ?
O00A Cl02 O008 111.5(4) . . ?
C00E O003 Cu01 109.9(3) . . ?
C00E O003 C00G 115.5(4) . . ?
C00G O003 Cu01 107.7(3) . . ?
C00B N005 Cu01 122.5(3) . . ?
C00B N005 C00C 118.0(4) . . ?
C00C N005 Cu01 119.3(3) . . ?
N009 N007 Cu01 131.3(4) . . ?
N009 N007 C00F 110.3(4) . . ?
C00F N007 Cu01 117.5(3) . . ?
N007 N009 N00D 105.4(4) . . ?
N005 C00B H00B 119.1 . . ?
N005 C00B C00C 121.7(4) . 5_766 ?
C00C C00B H00B 119.1 5_766 . ?
N005 C00C C00B 120.2(4) . 5_766 ?
N005 C00C C00E 118.1(4) . . ?
C00B C00C C00E 121.6(4) 5_766 . ?
N009 N00D C00H 111.9(5) . . ?
N009 N00D C00I 118.4(6) . . ?
C00H N00D C00I 129.6(6) . . ?
O003 C00E C00C 107.1(4) . . ?
O003 C00E H00A 110.3 . . ?
O003 C00E H00C 110.3 . . ?
C00C C00E H00A 110.3 . . ?
C00C C00E H00C 110.3 . . ?
H00A C00E H00C 108.6 . . ?
N007 C00F C00G 119.4(5) . . ?
N007 C00F C00H 107.2(5) . . ?
C00H C00F C00G 133.4(5) . . ?
O003 C00G C00F 104.5(4) . . ?
O003 C00G H00D 110.8 . . ?
O003 C00G H00E 110.8 . . ?
C00F C00G H00D 110.8 . . ?
C00F C00G H00E 110.8 . . ?
H00D C00G H00E 108.9 . . ?
N00D C00H C00F 105.3(5) . . ?
N00D C00H H00H 127.4 . . ?
C00F C00H H00H 127.4 . . ?
N00D C00I H00F 110.7 . . ?
N00D C00I H00G 110.7 . . ?
N00D C00I H00I 106.3 . . ?
N00D C00I H00J 106.3 . . ?
H00F C00I H00G 108.8 . . ?
H00I C00I H00J 106.4 . . ?
C2 C00I N00D 105.1(10) . . ?
C2 C00I H00F 110.7 . . ?
C2 C00I H00G 110.7 . . ?
C2A C00I N00D 124.1(13) . . ?
C2A C00I H00I 106.3 . . ?
C2A C00I H00J 106.3 . . ?
H3A C3 H3B 120.0 . . ?
C2 C3 H3A 120.0 . . ?
C2 C3 H3B 120.0 . . ?
C00I C2 H2 120.2 . . ?
C3 C2 C00I 119.5(15) . . ?
C3 C2 H2 120.2 . . ?
C00I C2A H2A 105.9 . . ?
C3A C2A C00I 148.2(19) . . ?
C3A C2A H2A 105.9 . . ?
C2A C3A H3AA 120.0 . . ?
C2A C3A H3AB 120.0 . . ?
H3AA C3A H3AB 120.0 . . ?

loop_
_geom_bond_atom_site_label_1
_geom_bond_atom_site_label_2
_geom_bond_distance
_geom_bond_site_symmetry_2
_geom_bond_publ_flag
Cu01 O003 2.302(3) . ?
Cu01 O003 2.302(3) 2_656 ?
Cu01 N005 2.035(4) . ?
Cu01 N005 2.035(4) 2_656 ?
Cu01 N007 2.009(4) 2_656 ?
Cu01 N007 2.009(4) . ?
Cl02 O004 1.443(4) . ?
Cl02 O006 1.440(4) . ?
Cl02 O008 1.439(5) . ?
Cl02 O00A 1.419(5) . ?
O003 C00E 1.426(6) . ?
O003 C00G 1.438(6) . ?
N005 C00B 1.330(6) . ?
N005 C00C 1.348(6) . ?
N007 N009 1.331(6) . ?
N007 C00F 1.362(7) . ?
N009 N00D 1.341(6) . ?
C00B H00B 0.9500 . ?
C00B C00C 1.374(6) 5_766 ?
C00C C00E 1.503(6) . ?
N00D C00H 1.348(8) . ?
N00D C00I 1.491(9) . ?
C00E H00A 0.9900 . ?
C00E H00C 0.9900 . ?
C00F C00G 1.479(8) . ?
C00F C00H 1.369(8) . ?
C00G H00D 0.9900 . ?
C00G H00E 0.9900 . ?
C00H H00H 0.9500 . ?
C00I H00F 0.9900 . ?
C00I H00G 0.9900 . ?
C00I H00I 0.9900 . ?
C00I H00J 0.9900 . ?
C00I C2 1.449(16) . ?
C00I C2A 1.396(16) . ?
C3 H3A 0.9500 . ?
C3 H3B 0.9500 . ?
C3 C2 1.253(18) . ?
C2 H2 0.9500 . ?
C2A H2A 0.9500 . ?
C2A C3A 1.252(19) . ?
C3A H3AA 0.9500 . ?
C3A H3AB 0.9500 . ?

loop_
_geom_torsion_atom_site_label_1
_geom_torsion_atom_site_label_2
_geom_torsion_atom_site_label_3
_geom_torsion_atom_site_label_4
_geom_torsion
_geom_torsion_site_symmetry_1
_geom_torsion_site_symmetry_2
_geom_torsion_site_symmetry_3
_geom_torsion_site_symmetry_4
_geom_torsion_publ_flag
Cu01 O003 C00E C00C -34.5(4) . . . . ?
Cu01 O003 C00G C00F 41.1(5) . . . . ?
Cu01 N005 C00B C00C -174.3(3) . . . 5_766 ?
Cu01 N005 C00C C00B 174.5(3) . . . 5_766 ?
Cu01 N005 C00C C00E -6.9(6) . . . . ?
Cu01 N007 N009 N00D 168.8(4) . . . . ?
Cu01 N007 C00F C00G 7.6(7) . . . . ?
Cu01 N007 C00F C00H -171.4(4) . . . . ?
N005 C00C C00E O003 29.1(6) . . . . ?
N007 N009 N00D C00H 0.9(7) . . . . ?
N007 N009 N00D C00I -175.9(6) . . . . ?
N007 C00F C00G O003 -34.8(7) . . . . ?
N007 C00F C00H N00D 1.3(7) . . . . ?
N009 N007 C00F C00G 178.1(5) . . . . ?
N009 N007 C00F C00H -0.9(6) . . . . ?
N009 N00D C00H C00F -1.4(7) . . . . ?
N009 N00D C00I C2 -80.3(10) . . . . ?
N009 N00D C00I C2A -113.3(12) . . . . ?
C00B N005 C00C C00B -0.8(7) . . . 5_766 ?
C00B N005 C00C C00E 177.8(4) . . . . ?
C00B C00C C00E O003 -152.2(4) 5_766 . . . ?
C00C N005 C00B C00C 0.9(7) . . . 5_766 ?
N00D C00I C2 C3 -64(2) . . . . ?
N00D C00I C2A C3A 56(5) . . . . ?
C00E O003 C00G C00F 164.3(4) . . . . ?
C00F N007 N009 N00D 0.0(6) . . . . ?
C00G O003 C00E C00C -156.5(4) . . . . ?
C00G C00F C00H N00D -177.4(6) . . . . ?
C00H N00D C00I C2 103.6(10) . . . . ?
C00H N00D C00I C2A 70.6(14) . . . . ?
C00H C00F C00G O003 143.8(7) . . . . ?
C00I N00D C00H C00F 174.9(7) . . . . ?
